data_7031748
loop_
_publ_author_name
'Ghadwal, Rajendra S.'
'Reichmann, Sven O.'
'Carl, Elena'
'Herbst-Irmer, Regine'

_publ_section_title
;
 Synthesis and structural investigation of R2Si (R = Me, Ph) bridged
 di-N-heterocyclic carbenes.
;
_journal_issue 36
_journal_name_full 'Dalton transactions (Cambridge, England : 2003)'
_journal_page_first 13704
_journal_page_last 13710
_journal_paper_doi 10.1039/c4dt01681e
_journal_volume 43
_journal_year 2014
_chemical_formula_moiety 'C39 H45 Cl N2 Si, C7 H8'
_chemical_formula_sum 'C46 H53 Cl N2 Si'
_chemical_formula_weight 697.44
_chemical_name_systematic
;
 ?
;
_space_group_crystal_system triclinic
_space_group_IT_number 2
_space_group_name_Hall '-P 1'
_space_group_name_H-M_alt 'P -1'
_symmetry_space_group_name_Hall '-P 1'
_symmetry_space_group_name_H-M 'P -1'
_atom_sites_solution_hydrogens geom
_audit_creation_method SHELXL-2013
_cell_angle_alpha 78.13(2)
_cell_angle_beta 79.30(3)
_cell_angle_gamma 65.94(2)
_cell_formula_units_Z 2
_cell_length_a 10.900(2)
_cell_length_b 11.162(2)
_cell_length_c 18.612(3)
_cell_measurement_reflns_used 9956
_cell_measurement_temperature 100(2)
_cell_measurement_theta_max 27.139
_cell_measurement_theta_min 2.2315
_cell_volume 2010.3(7)
_computing_cell_refinement 'SAINT V7.68A'
_computing_data_collection 'APEX2 v2012.2'
_computing_data_reduction 'SAINT V7.68A'
_computing_molecular_graphics 'XP Version 5.1'
_computing_structure_refinement 'SHELXL-2013 (Sheldrick, 2013)'
_computing_structure_solution 'SHELXS-13 (Sheldrick, 2013)'
_diffrn_ambient_temperature 100(2)
_diffrn_measured_fraction_theta_full 0.999
_diffrn_measured_fraction_theta_max 0.998
_diffrn_measurement_device_type 'BRUKER SMART APEXII ULTRA'
_diffrn_measurement_method omega-scans
_diffrn_radiation_type MoK\a
_diffrn_radiation_wavelength 0.71073
_diffrn_reflns_av_R_equivalents 0.0418
_diffrn_reflns_av_unetI/netI 0.0308
_diffrn_reflns_Laue_measured_fraction_full 0.999
_diffrn_reflns_Laue_measured_fraction_max 0.998
_diffrn_reflns_limit_h_max 14
_diffrn_reflns_limit_h_min -14
_diffrn_reflns_limit_k_max 14
_diffrn_reflns_limit_k_min -14
_diffrn_reflns_limit_l_max 24
_diffrn_reflns_limit_l_min -24
_diffrn_reflns_number 55303
_diffrn_reflns_point_group_measured_fraction_full 0.999
_diffrn_reflns_point_group_measured_fraction_max 0.998
_diffrn_reflns_theta_full 25.242
_diffrn_reflns_theta_max 27.483
_diffrn_reflns_theta_min 1.125
_diffrn_source 'rotating anode'
_exptl_absorpt_coefficient_mu 0.158
_exptl_absorpt_correction_T_max 0.7456
_exptl_absorpt_correction_T_min 0.6865
_exptl_absorpt_correction_type multi-scan
_exptl_absorpt_process_details SADABS-2012/1
_exptl_crystal_colour colorless
_exptl_crystal_density_diffrn 1.152
_exptl_crystal_description plate
_exptl_crystal_F_000 748
_exptl_crystal_size_max 0.19
_exptl_crystal_size_mid 0.134
_exptl_crystal_size_min 0.09
_refine_diff_density_max 0.354
_refine_diff_density_min -0.346
_refine_diff_density_rms 0.046
_refine_ls_extinction_method none
_refine_ls_goodness_of_fit_ref 1.049
_refine_ls_hydrogen_treatment constr
_refine_ls_matrix_type full
_refine_ls_number_parameters 523
_refine_ls_number_reflns 9200
_refine_ls_number_restraints 459
_refine_ls_restrained_S_all 1.031
_refine_ls_R_factor_all 0.0541
_refine_ls_R_factor_gt 0.0410
_refine_ls_shift/su_max 0.000
_refine_ls_shift/su_mean 0.000
_refine_ls_structure_factor_coef Fsqd
_refine_ls_weighting_details 'w=1/[\s^2^(Fo^2^)+(0.0350P)^2^+1.2273P] where P=(Fo^2^+2Fc^2^)/3'
_refine_ls_weighting_scheme calc
_refine_ls_wR_factor_gt 0.0965
_refine_ls_wR_factor_ref 0.1034
_reflns_Friedel_coverage 0.000
_reflns_number_gt 7403
_reflns_number_total 9200
_reflns_threshold_expression 'I > 2\s(I)'
_cod_data_source_file c4dt01681e2.cif
_cod_data_source_block p-1
_cod_depositor_comments 'Adding full bibliography for 7031746--7031749.cif.'
_cod_database_code 7031748
_shelx_space_group_comment
;
The symmetry employed for this shelxl refinement is uniquely defined
by the following loop, which should always be used as a source of
symmetry information in preference to the above space-group names.
They are only intended as comments.
;
_shelxl_version_number 2013-4

loop_
_space_group_symop_operation_xyz
'x, y, z'
'-x, -y, -z'

loop_
_atom_site_label
_atom_site_type_symbol
_atom_site_fract_x
_atom_site_fract_y
_atom_site_fract_z
_atom_site_U_iso_or_equiv
_atom_site_adp_type
_atom_site_occupancy
_atom_site_site_symmetry_order
_atom_site_calc_flag
_atom_site_refinement_flags_posn
_atom_site_refinement_flags_adp
_atom_site_refinement_flags_occupancy
_atom_site_disorder_assembly
_atom_site_disorder_group
Cl1 Cl 0.38885(4) 0.08397(4) 0.06675(2) 0.02505(10) Uani 1 1 d . . . . .
Si1 Si 0.31086(4) 0.07746(4) 0.17708(2) 0.01803(10) Uani 1 1 d . . . . .
N1 N -0.07322(12) 0.20533(12) 0.13325(7) 0.0182(3) Uani 1 1 d . . . . .
C5 C 0.06452(15) 0.15597(15) 0.11256(8) 0.0196(3) Uani 1 1 d . . . . .
H5 H 0.1084 0.1309 0.0658 0.024 Uiso 1 1 calc R U . . .
N3 N 0.01747(12) 0.19704(12) 0.22602(7) 0.0178(3) Uani 1 1 d . . . . .
C4 C 0.12587(14) 0.14972(15) 0.17100(8) 0.0184(3) Uani 1 1 d . . . . .
C2 C -0.10764(15) 0.23280(15) 0.20458(8) 0.0197(3) Uani 1 1 d . . . . .
C6 C -0.16856(14) 0.21319(15) 0.08613(8) 0.0191(3) Uani 1 1 d . . . . .
C8 C -0.31335(16) 0.33256(16) -0.00786(9) 0.0249(3) Uani 1 1 d . . . . .
H8 H -0.3551 0.4112 -0.0404 0.030 Uiso 1 1 calc R U . . .
C7 C -0.22480(15) 0.33066(15) 0.03829(8) 0.0212(3) Uani 1 1 d . . . . .
C10 C -0.28299(15) 0.10717(16) 0.04079(8) 0.0227(3) Uani 1 1 d . . . . .
H10 H -0.3027 0.0318 0.0407 0.027 Uiso 1 1 calc R U . . .
C9 C -0.34119(16) 0.22209(17) -0.00694(9) 0.0253(3) Uani 1 1 d . . . . .
H9 H -0.4007 0.2250 -0.0393 0.030 Uiso 1 1 calc R U . . .
C11 C -0.19588(15) 0.10020(15) 0.08906(8) 0.0197(3) Uani 1 1 d . . . . .
C12 C -0.19363(17) 0.45208(16) 0.03708(9) 0.0260(3) Uani 1 1 d . . . . .
H12 H -0.1125 0.4225 0.0640 0.031 Uiso 1 1 calc R U . . .
C13 C -0.1582(2) 0.5127(2) -0.04140(11) 0.0434(5) Uani 1 1 d . . . . .
H13A H -0.1333 0.5869 -0.0393 0.065 Uiso 1 1 calc R U . . .
H13B H -0.2366 0.5449 -0.0690 0.065 Uiso 1 1 calc R U . . .
H13C H -0.0820 0.4453 -0.0662 0.065 Uiso 1 1 calc R U . . .
C14 C -0.3096(2) 0.5537(2) 0.07861(14) 0.0486(5) Uani 1 1 d . . . . .
H14A H -0.2878 0.6312 0.0772 0.073 Uiso 1 1 calc R U . . .
H14B H -0.3234 0.5144 0.1301 0.073 Uiso 1 1 calc R U . . .
H14C H -0.3923 0.5811 0.0553 0.073 Uiso 1 1 calc R U . . .
C15 C -0.13415(15) -0.02654(15) 0.14172(8) 0.0223(3) Uani 1 1 d . . . . .
H15 H -0.0801 -0.0094 0.1734 0.027 Uiso 1 1 calc R U . . .
C16 C -0.03817(19) -0.13956(18) 0.09936(10) 0.0365(4) Uani 1 1 d . . . . .
H16A H 0.0081 -0.2169 0.1344 0.055 Uiso 1 1 calc R U . . .
H16B H 0.0289 -0.1113 0.0659 0.055 Uiso 1 1 calc R U . . .
H16C H -0.0899 -0.1630 0.0707 0.055 Uiso 1 1 calc R U . . .
C17 C -0.24337(17) -0.06559(17) 0.19248(9) 0.0300(4) Uani 1 1 d . . . . .
H17A H -0.2006 -0.1455 0.2269 0.045 Uiso 1 1 calc R U . . .
H17B H -0.2978 -0.0833 0.1627 0.045 Uiso 1 1 calc R U . . .
H17C H -0.3018 0.0070 0.2204 0.045 Uiso 1 1 calc R U . . .
C30 C 0.36612(15) -0.10089(15) 0.21783(8) 0.0205(3) Uani 1 1 d . . . . .
C29 C 0.11211(19) 0.51271(18) 0.26077(11) 0.0350(4) Uani 1 1 d . . . . .
H29A H 0.2064 0.4511 0.2635 0.053 Uiso 1 1 calc R U . . .
H29B H 0.0782 0.5559 0.3053 0.053 Uiso 1 1 calc R U . . .
H29C H 0.1068 0.5801 0.2171 0.053 Uiso 1 1 calc R U . . .
C28 C -0.1235(2) 0.52746(19) 0.25725(13) 0.0427(5) Uani 1 1 d . . . . .
H28A H -0.1762 0.4770 0.2522 0.064 Uiso 1 1 calc R U . . .
H28B H -0.1359 0.6011 0.2165 0.064 Uiso 1 1 calc R U . . .
H28C H -0.1544 0.5625 0.3044 0.064 Uiso 1 1 calc R U . . .
C27 C 0.02635(17) 0.43649(16) 0.25514(9) 0.0271(3) Uani 1 1 d . . . . .
H27 H 0.0552 0.4040 0.2061 0.033 Uiso 1 1 calc R U . . .
C26 C 0.12577(17) -0.16166(17) 0.37613(9) 0.0290(4) Uani 1 1 d . . . . .
H26A H 0.2199 -0.1691 0.3657 0.044 Uiso 1 1 calc R U . . .
H26B H 0.1176 -0.2350 0.3588 0.044 Uiso 1 1 calc R U . . .
H26C H 0.0982 -0.1654 0.4295 0.044 Uiso 1 1 calc R U . . .
C25 C -0.11437(17) -0.01203(18) 0.35455(9) 0.0294(4) Uani 1 1 d . . . . .
H25A H -0.1703 0.0698 0.3257 0.044 Uiso 1 1 calc R U . . .
H25B H -0.1420 -0.0067 0.4074 0.044 Uiso 1 1 calc R U . . .
H25C H -0.1260 -0.0878 0.3423 0.044 Uiso 1 1 calc R U . . .
C24 C 0.03479(16) -0.02992(16) 0.33626(8) 0.0231(3) Uani 1 1 d . . . . .
H24 H 0.0593 -0.0327 0.2819 0.028 Uiso 1 1 calc R U . . .
C23 C 0.04535(15) 0.31670(16) 0.31409(9) 0.0226(3) Uani 1 1 d . . . . .
C22 C 0.06956(17) 0.31645(17) 0.38507(9) 0.0278(4) Uani 1 1 d . . . . .
H22 H 0.0739 0.3933 0.3970 0.033 Uiso 1 1 calc R U . . .
C21 C 0.08741(17) 0.20603(18) 0.43834(9) 0.0291(4) Uani 1 1 d . . . . .
H21 H 0.1056 0.2071 0.4861 0.035 Uiso 1 1 calc R U . . .
C20 C 0.07891(16) 0.09410(17) 0.42246(9) 0.0259(3) Uani 1 1 d . . . . .
H20 H 0.0912 0.0191 0.4597 0.031 Uiso 1 1 calc R U . . .
C19 C 0.05256(15) 0.08948(16) 0.35274(8) 0.0210(3) Uani 1 1 d . . . . .
C18 C 0.03746(14) 0.20181(15) 0.29963(8) 0.0196(3) Uani 1 1 d . . . . .
C31 C 0.31237(16) -0.18106(16) 0.19614(9) 0.0251(3) Uani 1 1 d . . . . .
H31 H 0.2446 -0.1424 0.1634 0.030 Uiso 1 1 calc R U . . .
C32 C 0.35676(19) -0.31575(18) 0.22182(10) 0.0322(4) Uani 1 1 d . . . . .
H32 H 0.3211 -0.3692 0.2058 0.039 Uiso 1 1 calc R U . . .
C33 C 0.45328(19) -0.37228(17) 0.27091(10) 0.0340(4) Uani 1 1 d . . . . .
H33 H 0.4827 -0.4644 0.2891 0.041 Uiso 1 1 calc R U . . .
C34 C 0.50699(17) -0.29514(17) 0.29350(10) 0.0301(4) Uani 1 1 d . . . . .
H34 H 0.5728 -0.3342 0.3274 0.036 Uiso 1 1 calc R U . . .
C35 C 0.46493(16) -0.16102(16) 0.26669(9) 0.0238(3) Uani 1 1 d . . . . .
H35 H 0.5037 -0.1091 0.2817 0.029 Uiso 1 1 calc R U . . .
C36 C 0.38073(14) 0.16682(15) 0.22137(8) 0.0194(3) Uani 1 1 d . . . . .
C38 C 0.51840(16) 0.29422(16) 0.21412(10) 0.0276(4) Uani 1 1 d . . . . .
H38 H 0.5658 0.3460 0.1852 0.033 Uiso 1 1 calc R U . . .
C37 C 0.45104(16) 0.24370(15) 0.17988(9) 0.0236(3) Uani 1 1 d . . . . .
H37 H 0.4526 0.2614 0.1276 0.028 Uiso 1 1 calc R U . . .
C39 C 0.51695(17) 0.26966(16) 0.29003(10) 0.0289(4) Uani 1 1 d . . . . .
H39 H 0.5662 0.3016 0.3130 0.035 Uiso 1 1 calc R U . . .
C40 C 0.44379(17) 0.19847(16) 0.33268(9) 0.0265(3) Uani 1 1 d . . . . .
H40 H 0.4395 0.1848 0.3850 0.032 Uiso 1 1 calc R U . . .
C41 C 0.37676(15) 0.14716(15) 0.29847(8) 0.0219(3) Uani 1 1 d . . . . .
H41 H 0.3273 0.0978 0.3279 0.026 Uiso 1 1 calc R U . . .
C42 C 0.3580(4) 0.3790(3) 0.5012(2) 0.0380(8) Uani 0.770(4) 1 d D U P A 1
C43 C 0.3224(4) 0.2758(5) 0.5432(4) 0.0376(9) Uani 0.770(4) 1 d D U P A 1
H43 H 0.2301 0.2928 0.5607 0.045 Uiso 0.770(4) 1 calc R U P A 1
C44 C 0.4184(5) 0.1506(5) 0.5594(4) 0.0389(9) Uani 0.770(4) 1 d D U P A 1
H44 H 0.3921 0.0822 0.5879 0.047 Uiso 0.770(4) 1 calc R U P A 1
C45 C 0.5523(3) 0.1244(3) 0.53467(19) 0.0381(7) Uani 0.770(4) 1 d D U P A 1
H45 H 0.6185 0.0378 0.5457 0.046 Uiso 0.770(4) 1 calc R U P A 1
C46 C 0.5905(3) 0.2243(3) 0.49361(16) 0.0358(7) Uani 0.770(4) 1 d D U P A 1
H46 H 0.6832 0.2065 0.4768 0.043 Uiso 0.770(4) 1 calc R U P A 1
C47 C 0.4935(4) 0.3508(4) 0.47681(16) 0.0340(7) Uani 0.770(4) 1 d D U P A 1
H47 H 0.5205 0.4187 0.4483 0.041 Uiso 0.770(4) 1 calc R U P A 1
C48 C 0.2526(3) 0.5155(3) 0.4816(2) 0.0610(10) Uani 0.770(4) 1 d D U P A 1
H48A H 0.2911 0.5649 0.4406 0.091 Uiso 0.770(4) 1 calc R U P A 1
H48B H 0.2236 0.5626 0.5246 0.091 Uiso 0.770(4) 1 calc R U P A 1
H48C H 0.1746 0.5077 0.4670 0.091 Uiso 0.770(4) 1 calc R U P A 1
C42' C 0.5374(13) 0.2932(13) 0.4813(6) 0.045(3) Uani 0.230(4) 1 d D U P A 2
C43' C 0.4208(13) 0.4040(12) 0.4726(6) 0.048(3) Uani 0.230(4) 1 d D U P A 2
H43' H 0.4256 0.4825 0.4429 0.058 Uiso 0.230(4) 1 calc R U P A 2
C44' C 0.2977(13) 0.4038(14) 0.5058(7) 0.053(3) Uani 0.230(4) 1 d D U P A 2
H44' H 0.2185 0.4816 0.4984 0.064 Uiso 0.230(4) 1 calc R U P A 2
C45' C 0.2877(18) 0.2924(19) 0.5496(14) 0.057(4) Uani 0.230(4) 1 d D U P A 2
H45' H 0.2030 0.2928 0.5743 0.069 Uiso 0.230(4) 1 calc R U P A 2
C46' C 0.4038(19) 0.1806(19) 0.5567(15) 0.060(4) Uani 0.230(4) 1 d D U P A 2
H46' H 0.3978 0.1017 0.5851 0.072 Uiso 0.230(4) 1 calc R U P A 2
C47' C 0.5300(16) 0.1784(12) 0.5237(8) 0.057(3) Uani 0.230(4) 1 d D U P A 2
H47' H 0.6091 0.1001 0.5301 0.069 Uiso 0.230(4) 1 calc R U P A 2
C48' C 0.6717(11) 0.2994(11) 0.4426(6) 0.065(3) Uani 0.230(4) 1 d D U P A 2
H48D H 0.7141 0.2314 0.4098 0.098 Uiso 0.230(4) 1 calc R U P A 2
H48E H 0.7318 0.2837 0.4796 0.098 Uiso 0.230(4) 1 calc R U P A 2
H48F H 0.6552 0.3872 0.4134 0.098 Uiso 0.230(4) 1 calc R U P A 2

loop_
_atom_site_aniso_label
_atom_site_aniso_U_11
_atom_site_aniso_U_22
_atom_site_aniso_U_33
_atom_site_aniso_U_23
_atom_site_aniso_U_13
_atom_site_aniso_U_12
Cl1 0.02054(19) 0.0374(2) 0.02000(18) -0.00821(15) 0.00181(14) -0.01379(16)
Si1 0.0145(2) 0.0227(2) 0.01798(19) -0.00404(16) -0.00150(15) -0.00789(16)
N1 0.0153(6) 0.0205(6) 0.0189(6) 0.0002(5) -0.0038(5) -0.0077(5)
C5 0.0163(7) 0.0227(8) 0.0191(7) -0.0019(6) -0.0017(6) -0.0074(6)
N3 0.0155(6) 0.0208(6) 0.0169(6) -0.0026(5) -0.0012(5) -0.0068(5)
C4 0.0157(7) 0.0212(7) 0.0188(7) -0.0021(6) -0.0006(5) -0.0086(6)
C2 0.0186(7) 0.0199(7) 0.0213(7) -0.0012(6) -0.0034(6) -0.0084(6)
C6 0.0139(7) 0.0241(8) 0.0189(7) -0.0023(6) -0.0028(5) -0.0068(6)
C8 0.0198(8) 0.0290(9) 0.0221(8) 0.0020(6) -0.0061(6) -0.0067(7)
C7 0.0173(7) 0.0246(8) 0.0207(7) -0.0015(6) -0.0017(6) -0.0079(6)
C10 0.0175(7) 0.0277(8) 0.0255(8) -0.0064(6) -0.0008(6) -0.0106(6)
C9 0.0179(8) 0.0359(9) 0.0225(8) -0.0042(7) -0.0051(6) -0.0096(7)
C11 0.0159(7) 0.0225(8) 0.0198(7) -0.0031(6) -0.0003(6) -0.0070(6)
C12 0.0238(8) 0.0240(8) 0.0301(8) 0.0035(6) -0.0079(7) -0.0104(7)
C13 0.0574(13) 0.0407(11) 0.0381(11) 0.0095(9) -0.0083(9) -0.0306(10)
C14 0.0415(12) 0.0348(11) 0.0718(15) -0.0195(10) 0.0076(10) -0.0174(9)
C15 0.0203(8) 0.0230(8) 0.0249(8) -0.0017(6) -0.0039(6) -0.0097(6)
C16 0.0337(10) 0.0284(9) 0.0333(10) -0.0009(7) 0.0016(8) -0.0017(8)
C17 0.0290(9) 0.0289(9) 0.0291(9) 0.0017(7) 0.0003(7) -0.0125(7)
C30 0.0159(7) 0.0239(8) 0.0219(7) -0.0063(6) 0.0006(6) -0.0077(6)
C29 0.0369(10) 0.0272(9) 0.0444(11) 0.0008(8) -0.0104(8) -0.0160(8)
C28 0.0338(10) 0.0277(10) 0.0653(14) -0.0063(9) -0.0180(10) -0.0055(8)
C27 0.0297(9) 0.0211(8) 0.0314(9) -0.0040(7) -0.0071(7) -0.0091(7)
C26 0.0291(9) 0.0290(9) 0.0270(8) -0.0001(7) -0.0022(7) -0.0115(7)
C25 0.0292(9) 0.0347(9) 0.0295(9) 0.0003(7) -0.0050(7) -0.0190(8)
C24 0.0251(8) 0.0273(8) 0.0187(7) -0.0008(6) -0.0016(6) -0.0133(7)
C23 0.0173(7) 0.0250(8) 0.0250(8) -0.0065(6) 0.0004(6) -0.0075(6)
C22 0.0273(9) 0.0331(9) 0.0281(8) -0.0122(7) 0.0010(7) -0.0148(7)
C21 0.0297(9) 0.0458(10) 0.0181(7) -0.0080(7) -0.0003(6) -0.0204(8)
C20 0.0256(8) 0.0353(9) 0.0193(7) -0.0004(6) -0.0018(6) -0.0160(7)
C19 0.0171(7) 0.0280(8) 0.0188(7) -0.0040(6) 0.0005(6) -0.0104(6)
C18 0.0147(7) 0.0258(8) 0.0182(7) -0.0055(6) -0.0008(5) -0.0071(6)
C31 0.0235(8) 0.0296(9) 0.0251(8) -0.0066(6) -0.0019(6) -0.0122(7)
C32 0.0367(10) 0.0291(9) 0.0378(10) -0.0114(7) -0.0012(8) -0.0179(8)
C33 0.0389(10) 0.0209(8) 0.0388(10) -0.0049(7) -0.0016(8) -0.0089(8)
C34 0.0256(9) 0.0261(9) 0.0341(9) -0.0031(7) -0.0069(7) -0.0046(7)
C35 0.0198(8) 0.0245(8) 0.0277(8) -0.0052(6) -0.0030(6) -0.0083(6)
C36 0.0137(7) 0.0198(7) 0.0238(7) -0.0053(6) -0.0023(6) -0.0046(6)
C38 0.0221(8) 0.0218(8) 0.0409(10) -0.0078(7) 0.0009(7) -0.0108(7)
C37 0.0211(8) 0.0226(8) 0.0256(8) -0.0040(6) 0.0002(6) -0.0079(6)
C39 0.0256(8) 0.0237(8) 0.0420(10) -0.0101(7) -0.0102(7) -0.0088(7)
C40 0.0296(9) 0.0233(8) 0.0275(8) -0.0061(6) -0.0096(7) -0.0072(7)
C41 0.0204(8) 0.0216(8) 0.0238(8) -0.0044(6) -0.0024(6) -0.0076(6)
C42 0.043(2) 0.0290(15) 0.0414(17) -0.0097(12) -0.0199(17) -0.0047(15)
C43 0.0365(18) 0.0394(19) 0.0410(19) -0.0142(14) -0.0116(15) -0.0116(15)
C44 0.0559(19) 0.0301(18) 0.0350(19) -0.0010(15) -0.0172(14) -0.0175(14)
C45 0.0481(16) 0.0258(16) 0.0381(15) -0.0054(13) -0.0212(12) -0.0046(13)
C46 0.0383(15) 0.0335(17) 0.0369(14) -0.0111(12) -0.0124(12) -0.0088(13)
C47 0.047(2) 0.0250(18) 0.0337(14) -0.0050(14) -0.0146(15) -0.0126(15)
C48 0.0559(19) 0.0337(16) 0.087(2) -0.0063(15) -0.0313(17) -0.0026(14)
C42' 0.063(6) 0.031(6) 0.047(5) -0.017(5) -0.033(4) -0.008(5)
C43' 0.064(6) 0.039(5) 0.047(5) -0.013(4) -0.027(5) -0.013(5)
C44' 0.066(7) 0.049(6) 0.052(5) -0.014(4) -0.026(5) -0.018(5)
C45' 0.087(8) 0.051(7) 0.049(7) -0.011(5) -0.025(6) -0.034(6)
C46' 0.095(7) 0.052(8) 0.048(7) -0.010(6) -0.030(6) -0.032(6)
C47' 0.089(7) 0.035(6) 0.055(6) -0.011(5) -0.038(5) -0.016(5)
C48' 0.067(6) 0.065(7) 0.067(6) -0.022(5) -0.029(4) -0.012(5)

loop_
_atom_type_symbol
_atom_type_description
_atom_type_scat_dispersion_real
_atom_type_scat_dispersion_imag
_atom_type_scat_source
C C 0.0033 0.0016 'International Tables Vol C Tables 4.2.6.8 and 6.1.1.4'
H H 0.0000 0.0000 'International Tables Vol C Tables 4.2.6.8 and 6.1.1.4'
N N 0.0061 0.0033 'International Tables Vol C Tables 4.2.6.8 and 6.1.1.4'
Si Si 0.0817 0.0704 'International Tables Vol C Tables 4.2.6.8 and 6.1.1.4'
Cl Cl 0.1484 0.1585 'International Tables Vol C Tables 4.2.6.8 and 6.1.1.4'

loop_
_geom_angle_atom_site_label_1
_geom_angle_atom_site_label_2
_geom_angle_atom_site_label_3
_geom_angle
C36 Si1 C4 117.75(7)
C36 Si1 C30 111.32(7)
C4 Si1 C30 110.22(7)
C36 Si1 Cl1 107.78(5)
C4 Si1 Cl1 101.93(6)
C30 Si1 Cl1 106.88(6)
C2 N1 C5 113.29(12)
C2 N1 C6 124.26(12)
C5 N1 C6 122.15(12)
C4 C5 N1 107.69(13)
C2 N3 C4 114.39(12)
C2 N3 C18 122.93(12)
C4 N3 C18 122.63(12)
C5 C4 N3 103.82(12)
C5 C4 Si1 126.29(12)
N3 C4 Si1 129.58(11)
N3 C2 N1 100.80(12)
C11 C6 C7 123.37(14)
C11 C6 N1 117.76(13)
C7 C6 N1 118.83(13)
C9 C8 C7 121.13(15)
C8 C7 C6 116.92(14)
C8 C7 C12 121.16(14)
C6 C7 C12 121.91(13)
C9 C10 C11 121.06(15)
C8 C9 C10 120.38(14)
C10 C11 C6 117.13(14)
C10 C11 C15 120.27(14)
C6 C11 C15 122.60(13)
C14 C12 C7 110.61(14)
C14 C12 C13 111.57(16)
C7 C12 C13 112.37(15)
C11 C15 C16 111.02(13)
C11 C15 C17 111.37(13)
C16 C15 C17 110.84(14)
C35 C30 C31 117.95(15)
C35 C30 Si1 122.76(12)
C31 C30 Si1 119.21(12)
C23 C27 C29 113.19(14)
C23 C27 C28 109.94(15)
C29 C27 C28 110.94(14)
C19 C24 C26 113.45(13)
C19 C24 C25 109.70(13)
C26 C24 C25 110.78(13)
C22 C23 C18 117.27(15)
C22 C23 C27 121.58(14)
C18 C23 C27 121.15(14)
C21 C22 C23 120.99(15)
C20 C21 C22 120.41(15)
C21 C20 C19 121.12(15)
C20 C19 C18 117.12(14)
C20 C19 C24 121.40(14)
C18 C19 C24 121.43(13)
C19 C18 C23 123.07(14)
C19 C18 N3 118.26(13)
C23 C18 N3 118.64(13)
C32 C31 C30 120.95(15)
C33 C32 C31 119.87(16)
C34 C33 C32 120.23(16)
C33 C34 C35 120.02(16)
C34 C35 C30 120.96(15)
C37 C36 C41 117.76(14)
C37 C36 Si1 121.94(12)
C41 C36 Si1 119.95(12)
C39 C38 C37 120.34(15)
C38 C37 C36 120.82(15)
C38 C39 C40 120.08(15)
C39 C40 C41 119.65(15)
C40 C41 C36 121.26(15)
C47 C42 C43 117.8(3)
C47 C42 C48 120.7(4)
C43 C42 C48 121.4(4)
C44 C43 C42 121.3(4)
C45 C44 C43 120.1(4)
C44 C45 C46 119.9(3)
C45 C46 C47 120.1(3)
C42 C47 C46 120.8(3)
C43' C42' C47' 119.2(11)
C43' C42' C48' 118.9(11)
C47' C42' C48' 121.8(12)
C44' C43' C42' 121.4(11)
C43' C44' C45' 120.7(11)
C44' C45' C46' 117.9(13)
C45' C46' C47' 122.5(14)
C42' C47' C46' 118.3(11)

loop_
_geom_bond_atom_site_label_1
_geom_bond_atom_site_label_2
_geom_bond_distance
Cl1 Si1 2.0701(8)
Si1 C36 1.8561(16)
Si1 C4 1.8575(15)
Si1 C30 1.8632(17)
N1 C2 1.3732(19)
N1 C5 1.3799(19)
N1 C6 1.4455(18)
C5 C4 1.355(2)
N3 C2 1.3678(19)
N3 C4 1.4100(19)
N3 C18 1.4414(18)
C6 C11 1.398(2)
C6 C7 1.398(2)
C8 C9 1.381(2)
C8 C7 1.398(2)
C7 C12 1.521(2)
C10 C9 1.383(2)
C10 C11 1.394(2)
C11 C15 1.521(2)
C12 C14 1.520(3)
C12 C13 1.529(2)
C15 C16 1.528(2)
C15 C17 1.528(2)
C30 C35 1.400(2)
C30 C31 1.404(2)
C29 C27 1.526(2)
C28 C27 1.530(2)
C27 C23 1.513(2)
C26 C24 1.527(2)
C25 C24 1.535(2)
C24 C19 1.519(2)
C23 C22 1.394(2)
C23 C18 1.402(2)
C22 C21 1.383(2)
C21 C20 1.383(2)
C20 C19 1.395(2)
C19 C18 1.400(2)
C31 C32 1.386(2)
C32 C33 1.385(3)
C33 C34 1.383(3)
C34 C35 1.385(2)
C36 C37 1.401(2)
C36 C41 1.401(2)
C38 C39 1.381(2)
C38 C37 1.387(2)
C39 C40 1.385(2)
C40 C41 1.390(2)
C42 C47 1.385(5)
C42 C43 1.403(5)
C42 C48 1.508(4)
C43 C44 1.375(5)
C44 C45 1.373(5)
C45 C46 1.382(4)
C46 C47 1.390(4)
C42' C43' 1.372(11)
C42' C47' 1.385(11)
C42' C48' 1.529(13)
C43' C44' 1.370(11)
C44' C45' 1.372(12)
C45' C46' 1.373(12)
C46' C47' 1.391(13)

loop_
_geom_torsion_atom_site_label_1
_geom_torsion_atom_site_label_2
_geom_torsion_atom_site_label_3
_geom_torsion_atom_site_label_4
_geom_torsion
C2 N1 C5 C4 -0.12(18)
C6 N1 C5 C4 -174.07(13)
N1 C5 C4 N3 0.23(16)
N1 C5 C4 Si1 174.42(11)
C2 N3 C4 C5 -0.29(17)
C18 N3 C4 C5 177.16(13)
C2 N3 C4 Si1 -174.21(11)
C18 N3 C4 Si1 3.2(2)
C36 Si1 C4 C5 139.34(14)
C30 Si1 C4 C5 -91.49(15)
Cl1 Si1 C4 C5 21.71(15)
C36 Si1 C4 N3 -47.99(16)
C30 Si1 C4 N3 81.17(15)
Cl1 Si1 C4 N3 -165.63(12)
C4 N3 C2 N1 0.21(16)
C18 N3 C2 N1 -177.23(13)
C5 N1 C2 N3 -0.05(16)
C6 N1 C2 N3 173.75(13)
C2 N1 C6 C11 -88.44(18)
C5 N1 C6 C11 84.84(18)
C2 N1 C6 C7 93.85(18)
C5 N1 C6 C7 -92.88(18)
C9 C8 C7 C6 -1.3(2)
C9 C8 C7 C12 179.74(15)
C11 C6 C7 C8 0.5(2)
N1 C6 C7 C8 178.12(13)
C11 C6 C7 C12 179.49(14)
N1 C6 C7 C12 -2.9(2)
C7 C8 C9 C10 0.9(2)
C11 C10 C9 C8 0.3(2)
C9 C10 C11 C6 -1.0(2)
C9 C10 C11 C15 179.31(14)
C7 C6 C11 C10 0.6(2)
N1 C6 C11 C10 -177.01(13)
C7 C6 C11 C15 -179.74(14)
N1 C6 C11 C15 2.7(2)
C8 C7 C12 C14 77.3(2)
C6 C7 C12 C14 -101.65(19)
C8 C7 C12 C13 -48.2(2)
C6 C7 C12 C13 132.94(17)
C10 C11 C15 C16 65.63(19)
C6 C11 C15 C16 -114.01(17)
C10 C11 C15 C17 -58.40(19)
C6 C11 C15 C17 121.95(16)
C36 Si1 C30 C35 -9.57(15)
C4 Si1 C30 C35 -142.13(13)
Cl1 Si1 C30 C35 107.88(13)
C36 Si1 C30 C31 173.84(12)
C4 Si1 C30 C31 41.28(14)
Cl1 Si1 C30 C31 -68.71(13)
C29 C27 C23 C22 34.2(2)
C28 C27 C23 C22 -90.43(19)
C29 C27 C23 C18 -146.61(16)
C28 C27 C23 C18 88.71(18)
C18 C23 C22 C21 1.1(2)
C27 C23 C22 C21 -179.68(15)
C23 C22 C21 C20 -1.3(3)
C22 C21 C20 C19 0.1(3)
C21 C20 C19 C18 1.0(2)
C21 C20 C19 C24 -176.31(15)
C26 C24 C19 C20 -35.6(2)
C25 C24 C19 C20 88.87(18)
C26 C24 C19 C18 147.17(15)
C25 C24 C19 C18 -88.35(17)
C20 C19 C18 C23 -1.1(2)
C24 C19 C18 C23 176.21(14)
C20 C19 C18 N3 176.70(13)
C24 C19 C18 N3 -6.0(2)
C22 C23 C18 C19 0.1(2)
C27 C23 C18 C19 -179.12(14)
C22 C23 C18 N3 -177.76(13)
C27 C23 C18 N3 3.1(2)
C2 N3 C18 C19 89.24(18)
C4 N3 C18 C19 -88.00(18)
C2 N3 C18 C23 -92.83(18)
C4 N3 C18 C23 89.92(17)
C35 C30 C31 C32 -0.6(2)
Si1 C30 C31 C32 176.16(13)
C30 C31 C32 C33 1.5(3)
C31 C32 C33 C34 -1.0(3)
C32 C33 C34 C35 -0.4(3)
C33 C34 C35 C30 1.3(3)
C31 C30 C35 C34 -0.8(2)
Si1 C30 C35 C34 -177.44(13)
C4 Si1 C36 C37 -103.40(14)
C30 Si1 C36 C37 127.96(13)
Cl1 Si1 C36 C37 11.06(14)
C4 Si1 C36 C41 83.50(14)
C30 Si1 C36 C41 -45.14(14)
Cl1 Si1 C36 C41 -162.04(11)
C39 C38 C37 C36 -0.1(2)
C41 C36 C37 C38 2.3(2)
Si1 C36 C37 C38 -170.91(12)
C37 C38 C39 C40 -2.4(2)
C38 C39 C40 C41 2.8(2)
C39 C40 C41 C36 -0.5(2)
C37 C36 C41 C40 -2.0(2)
Si1 C36 C41 C40 171.37(12)
C47 C42 C43 C44 -0.3(7)
C48 C42 C43 C44 178.4(5)
C42 C43 C44 C45 0.2(8)
C43 C44 C45 C46 0.3(8)
C44 C45 C46 C47 -0.6(6)
C43 C42 C47 C46 0.0(5)
C48 C42 C47 C46 -178.7(3)
C45 C46 C47 C42 0.4(5)
C47' C42' C43' C44' 0.9(14)
C48' C42' C43' C44' 179.8(10)
C42' C43' C44' C45' 0.7(16)
C43' C44' C45' C46' -2(3)
C44' C45' C46' C47' 3(3)
C43' C42' C47' C46' -1(2)
C48' C42' C47' C46' -179.6(17)
C45' C46' C47' C42' -1(3)
